data_7109191
loop_
_publ_author_name
'J. W. Napoline'
'Mark W. Bezpalko'
'Bruce M. Foxmana'
'Christine M. Thomas'

_publ_section_title
;
 N-H activation of hydrazines by a heterobimetallic Zr-Co complex:
 promotion of one-electron chemistry at Zr
;
_journal_name_full Chem.Commun.
_journal_page_first 4388
_journal_paper_doi 10.1039/c2cc35594a
_journal_volume 49
_journal_year 2013
_chemical_formula_moiety 'C57 H97 Co1 N7 O1.50 P3 Zr1'
_chemical_formula_sum 'C57 H97 Co N7 O1.5 P3 Zr'
_chemical_formula_weight 1147.53
_space_group_IT_number 2
_symmetry_cell_setting triclinic
_symmetry_space_group_name_Hall '-P 1'
_symmetry_space_group_name_H-M 'P -1'
_atom_sites_solution_hydrogens difmap
_atom_sites_solution_primary other
_audit_creation_date 11-08-04
_audit_creation_method CRYSTALS_ver_14.23
_cell_angle_alpha 97.813(3)
_cell_angle_beta 91.737(3)
_cell_angle_gamma 104.989(3)
_cell_formula_units_Z 4
_cell_length_a 13.6949(8)
_cell_length_b 20.9745(12)
_cell_length_c 21.5785(12)
_cell_measurement_reflns_used 9806
_cell_measurement_temperature 120
_cell_measurement_theta_max 29
_cell_measurement_theta_min 3
_cell_volume 5917.9(6)
_computing_cell_refinement 'Apex2 (Bruker AXS, 2006)'
_computing_data_collection 'Apex2 (Bruker AXS, 2006)'
_computing_data_reduction 'Apex2 (Bruker AXS, 2006)'
_computing_molecular_graphics 'CAMERON (Watkin et al., 1996)'
_computing_publication_material 'CRYSTALS (Betteridge et al., 2003)'
_computing_structure_refinement 'CRYSTALS (Betteridge et al., 2003)'
_computing_structure_solution 'Superflip (Palatinus & Chapuis, 2007)'
_diffrn_ambient_temperature 120
_diffrn_measured_fraction_theta_full 0.995
_diffrn_measured_fraction_theta_max 0.992
_diffrn_measurement_device Area
_diffrn_measurement_device_type 'Bruker Kappa Apex2'
_diffrn_measurement_method '\f & \w scans'
_diffrn_radiation_monochromator graphite
_diffrn_radiation_type 'Mo K\a'
_diffrn_radiation_wavelength 0.71073
_diffrn_reflns_av_R_equivalents 0.047
_diffrn_reflns_limit_h_max 18
_diffrn_reflns_limit_h_min -17
_diffrn_reflns_limit_k_max 26
_diffrn_reflns_limit_k_min -28
_diffrn_reflns_limit_l_max 27
_diffrn_reflns_limit_l_min -29
_diffrn_reflns_number 124570
_diffrn_reflns_theta_full 28.594
_diffrn_reflns_theta_max 29.177
_diffrn_reflns_theta_min 1.495
_diffrn_standards_number 0
_exptl_absorpt_coefficient_mu 0.582
_exptl_absorpt_correction_T_max 0.88
_exptl_absorpt_correction_T_min 0.81
_exptl_absorpt_correction_type multi-scan
_exptl_absorpt_process_details 'SADABS (Siemens, 1996)'
_exptl_crystal_colour red
_exptl_crystal_density_diffrn 1.288
_exptl_crystal_density_method 'not measured'
_exptl_crystal_description 'prism fragment'
_exptl_crystal_F_000 2448
_exptl_crystal_size_max 0.433
_exptl_crystal_size_mid 0.358
_exptl_crystal_size_min 0.210
_refine_diff_density_max 1.98
_refine_diff_density_min -1.66
_refine_ls_extinction_method None
_refine_ls_goodness_of_fit_ref 0.9740
_refine_ls_hydrogen_treatment constr
_refine_ls_matrix_type full
_refine_ls_number_parameters 1270
_refine_ls_number_reflns 31756
_refine_ls_number_restraints 0
_refine_ls_R_factor_all 0.0711
_refine_ls_R_factor_gt 0.0477
_refine_ls_shift/su_max 0.0254272
_refine_ls_shift/su_mean 0.0002516
_refine_ls_structure_factor_coef Fsqd
_refine_ls_weighting_details
;
Method= Modified Sheldrick
w=1/[\s^2^(F^2^) + ( 0.05P)^2^ +12.31P]
,where P=(max(Fo^2^,0) + 2Fc^2^)/3
;
_refine_ls_weighting_scheme calc
_refine_ls_wR_factor_all 0.1240
_refine_ls_wR_factor_gt 0.1134
_refine_ls_wR_factor_ref 0.1240
_reflns_limit_h_max 18
_reflns_limit_h_min -18
_reflns_limit_k_max 28
_reflns_limit_k_min -28
_reflns_limit_l_max 29
_reflns_limit_l_min 0
_reflns_number_gt 23306
_reflns_number_total 31756
_reflns_threshold_expression I>2.0\s(I)
_oxford_diffrn_Wilson_B_factor 1.69
_oxford_diffrn_Wilson_scale 77.58
_oxford_refine_ls_r_factor_ref 0.0711
_oxford_refine_ls_scale 0.078375(9)
_oxford_reflns_number_all 31756
_oxford_reflns_threshold_expression_ref I>-10.0\s(I)
_oxford_structure_analysis_title 'jwn_148_0m in P-1'
_cod_data_source_file c2cc35594a.txt
_cod_data_source_block jwn_148
_cod_depositor_comments
;
The following automatic conversions were performed:

'_atom_sites_solution_primary' value 'Other' changed to 'other'
according to the built-in table from CIF Core dictionary named
'cif_core.dic' version 2.4.1 from 2010-06-29.

Automatic conversion script
Id: cif_fix_values 1891 2012-01-12 08:04:46Z andrius 
;
_cod_original_sg_symbol_Hall '-P 1 '
_cod_original_sg_symbol_H-M 'P -1 '
_cod_original_formula_sum 'C57 H97 Co1 N7 O1.50 P3 Zr1'
_cod_database_code 7109191

loop_
_symmetry_equiv_pos_as_xyz
x,y,z
-x,-y,-z

loop_
_atom_site_label
_atom_site_type_symbol
_atom_site_fract_x
_atom_site_fract_y
_atom_site_fract_z
_atom_site_U_iso_or_equiv
_atom_site_occupancy
_atom_site_adp_type
_atom_site_refinement_flags_posn
Co1 Co 0.46129(3) 0.644177(18) 0.775403(16) 0.0184 1.0000 Uani .
Co101 Co 1.02476(3) 0.232397(18) 0.713811(17) 0.0210 1.0000 Uani .
Zr1 Zr 0.653286(18) 0.633415(12) 0.782382(11) 0.0161 1.0000 Uani .
Zr101 Zr 0.834566(18) 0.151808(12) 0.714541(11) 0.0171 1.0000 Uani .
P1 P 0.47384(5) 0.58107(3) 0.85070(3) 0.0187 1.0000 Uani .
P2 P 0.49447(5) 0.60494(3) 0.67823(3) 0.0204 1.0000 Uani .
P3 P 0.56280(5) 0.74797(3) 0.80148(3) 0.0195 1.0000 Uani .
P101 P 0.91596(5) 0.29170(4) 0.69362(4) 0.0235 1.0000 Uani .
P102 P 1.00703(6) 0.14539(4) 0.63630(4) 0.0276 1.0000 Uani .
P103 P 1.00391(6) 0.20659(4) 0.81086(3) 0.0290 1.0000 Uani .
O1 O 1.1260(4) 0.7034(3) 0.6133(2) 0.1087 1.0000 Uani .
O2 O 1.1678(3) 0.8815(2) 0.7619(2) 0.0933 1.0000 Uani .
O3 O 0.4880(2) 0.15024(15) 0.87561(15) 0.0624 1.0000 Uani .
N1 N 0.58776(15) 0.56510(10) 0.84554(10) 0.0170 1.0000 Uani .
N2 N 0.61780(16) 0.60539(11) 0.68211(10) 0.0200 1.0000 Uani .
N3 N 0.67826(16) 0.73867(11) 0.82045(10) 0.0192 1.0000 Uani .
N4 N 0.76427(17) 0.57004(11) 0.76856(11) 0.0214 1.0000 Uani .
N5 N 0.80630(16) 0.63407(11) 0.80581(11) 0.0203 1.0000 Uani .
N6 N 0.33093(18) 0.65329(12) 0.76606(11) 0.0255 1.0000 Uani .
N7 N 0.2538(2) 0.65708(15) 0.75882(14) 0.0377 1.0000 Uani .
N101 N 0.79983(17) 0.23725(11) 0.68064(11) 0.0216 1.0000 Uani .
N102 N 0.89676(17) 0.09098(11) 0.64633(11) 0.0233 1.0000 Uani .
N103 N 0.88200(17) 0.16291(11) 0.81309(10) 0.0228 1.0000 Uani .
N104 N 0.73070(16) 0.05235(11) 0.72918(10) 0.0202 1.0000 Uani .
N105 N 0.68122(17) 0.09282(11) 0.69788(10) 0.0204 1.0000 Uani .
N106 N 1.1514(2) 0.29125(13) 0.71835(12) 0.0303 1.0000 Uani .
N107 N 1.2265(2) 0.32649(15) 0.72277(15) 0.0431 1.0000 Uani .
C1 C 0.64182(19) 0.52889(13) 0.87912(12) 0.0190 1.0000 Uani .
C2 C 0.71595(19) 0.56365(13) 0.92768(12) 0.0204 1.0000 Uani .
C3 C 0.7309(2) 0.63643(14) 0.95156(13) 0.0236 1.0000 Uani .
C4 C 0.7793(2) 0.53075(15) 0.95354(13) 0.0260 1.0000 Uani .
C5 C 0.7728(2) 0.46426(16) 0.93477(14) 0.0295 1.0000 Uani .
C6 C 0.8469(3) 0.4310(2) 0.96152(18) 0.0436 1.0000 Uani .
C7 C 0.6984(2) 0.42991(15) 0.88840(14) 0.0282 1.0000 Uani .
C8 C 0.6339(2) 0.46065(13) 0.85977(12) 0.0221 1.0000 Uani .
C9 C 0.5612(2) 0.41848(14) 0.80712(13) 0.0273 1.0000 Uani .
C10 C 0.4687(2) 0.62277(14) 0.93172(12) 0.0223 1.0000 Uani .
C11 C 0.3770(2) 0.65118(17) 0.94037(15) 0.0334 1.0000 Uani .
C12 C 0.4801(2) 0.58290(15) 0.98474(13) 0.0267 1.0000 Uani .
C13 C 0.3729(2) 0.50061(14) 0.84082(14) 0.0248 1.0000 Uani .
C14 C 0.2661(2) 0.51034(17) 0.84089(16) 0.0339 1.0000 Uani .
C15 C 0.3812(2) 0.45065(15) 0.88576(15) 0.0302 1.0000 Uani .
C16 C 0.6749(2) 0.57991(13) 0.63423(12) 0.0209 1.0000 Uani .
C17 C 0.6794(2) 0.51315(14) 0.62608(13) 0.0227 1.0000 Uani .
C18 C 0.6255(2) 0.46346(14) 0.66634(14) 0.0263 1.0000 Uani .
C19 C 0.7359(2) 0.49065(15) 0.58011(13) 0.0259 1.0000 Uani .
C20 C 0.7919(2) 0.53157(16) 0.54162(13) 0.0276 1.0000 Uani .
C21 C 0.8537(3) 0.50565(18) 0.49280(15) 0.0372 1.0000 Uani .
C22 C 0.7894(2) 0.59793(15) 0.55059(13) 0.0268 1.0000 Uani .
C23 C 0.7329(2) 0.62307(14) 0.59596(12) 0.0225 1.0000 Uani .
C24 C 0.7363(2) 0.69579(14) 0.60034(14) 0.0301 1.0000 Uani .
C25 C 0.4166(2) 0.51686(14) 0.65565(13) 0.0249 1.0000 Uani .
C26 C 0.3062(2) 0.50699(16) 0.67303(15) 0.0326 1.0000 Uani .
C27 C 0.4186(2) 0.48343(16) 0.58853(14) 0.0331 1.0000 Uani .
C28 C 0.4705(2) 0.65002(15) 0.61241(13) 0.0269 1.0000 Uani .
C29 C 0.3610(2) 0.65461(17) 0.60690(15) 0.0343 1.0000 Uani .
C30 C 0.5006(3) 0.62705(18) 0.54656(14) 0.0351 1.0000 Uani .
C31 C 0.76857(19) 0.78908(13) 0.84565(13) 0.0210 1.0000 Uani .
C32 C 0.8463(2) 0.81171(13) 0.80618(13) 0.0224 1.0000 Uani .
C33 C 0.8378(2) 0.78276(15) 0.73808(14) 0.0273 1.0000 Uani .
C34 C 0.9348(2) 0.86013(14) 0.83047(14) 0.0263 1.0000 Uani .
C35 C 0.9508(2) 0.88608(14) 0.89337(15) 0.0275 1.0000 Uani .
C36 C 1.0471(3) 0.93755(18) 0.91948(18) 0.0439 1.0000 Uani .
C37 C 0.8760(2) 0.86183(14) 0.93226(14) 0.0272 1.0000 Uani .
C38 C 0.7861(2) 0.81377(13) 0.91021(13) 0.0232 1.0000 Uani .
C39 C 0.7143(2) 0.79023(15) 0.95862(13) 0.0270 1.0000 Uani .
C40 C 0.5786(2) 0.80086(14) 0.73729(13) 0.0250 1.0000 Uani .
C41 C 0.4775(2) 0.80727(16) 0.71019(15) 0.0309 1.0000 Uani .
C42 C 0.6553(2) 0.86964(15) 0.74908(15) 0.0296 1.0000 Uani .
C43 C 0.5194(2) 0.79758(14) 0.86886(13) 0.0253 1.0000 Uani .
C44 C 0.4080(2) 0.79781(16) 0.86073(16) 0.0332 1.0000 Uani .
C45 C 0.5821(2) 0.87019(15) 0.88966(15) 0.0323 1.0000 Uani .
C46 C 0.90178(19) 0.64265(14) 0.83571(12) 0.0218 1.0000 Uani .
C47 C 0.9556(2) 0.59470(16) 0.82878(15) 0.0299 1.0000 Uani .
C48 C 1.0510(2) 0.60667(18) 0.85907(17) 0.0384 1.0000 Uani .
C49 C 1.0948(2) 0.66618(18) 0.89722(15) 0.0351 1.0000 Uani .
C50 C 1.0420(2) 0.71427(16) 0.90500(14) 0.0296 1.0000 Uani .
C51 C 0.9465(2) 0.70301(15) 0.87529(14) 0.0259 1.0000 Uani .
C52 C 1.0357(5) 0.5952(4) 0.6471(4) 0.1441 1.0000 Uani .
C53 C 1.0431(4) 0.6569(3) 0.6113(3) 0.0875 1.0000 Uani .
C54 C 1.1202(4) 0.7635(3) 0.5887(2) 0.0742 1.0000 Uani .
C55 C 1.2178(7) 0.8135(4) 0.6080(3) 0.1308 1.0000 Uani .
C56 C 1.0968(5) 0.7626(3) 0.7607(3) 0.0953 1.0000 Uani .
C57 C 1.1814(4) 0.8201(3) 0.7868(3) 0.0791 1.0000 Uani .
C58 C 1.2371(6) 0.9354(3) 0.7803(3) 0.1119 1.0000 Uani .
C59 C 1.2240(5) 0.9937(3) 0.7556(3) 0.1043 1.0000 Uani .
C60 C 0.5260(4) 0.0511(3) 0.8376(2) 0.0678 1.0000 Uani .
C61 C 0.4740(4) 0.0838(2) 0.8861(2) 0.0643 1.0000 Uani .
C62 C 0.4374(4) 0.1857(3) 0.9142(3) 0.0764 1.0000 Uani .
C63 C 0.4501(3) 0.2534(2) 0.9024(3) 0.0684 1.0000 Uani .
C101 C 0.7057(2) 0.25070(13) 0.66368(13) 0.0226 1.0000 Uani .
C102 C 0.6370(2) 0.25698(13) 0.70996(13) 0.0232 1.0000 Uani .
C103 C 0.6587(2) 0.24787(15) 0.77612(13) 0.0280 1.0000 Uani .
C104 C 0.5460(2) 0.27075(14) 0.69425(15) 0.0269 1.0000 Uani .
C105 C 0.5188(2) 0.27821(14) 0.63392(15) 0.0278 1.0000 Uani .
C106 C 0.4222(2) 0.29617(16) 0.61890(18) 0.0366 1.0000 Uani .
C107 C 0.5840(2) 0.26837(14) 0.58845(14) 0.0282 1.0000 Uani .
C108 C 0.6752(2) 0.25336(14) 0.60153(14) 0.0264 1.0000 Uani .
C109 C 0.7333(3) 0.23792(17) 0.54583(14) 0.0349 1.0000 Uani .
C110 C 0.9080(2) 0.35821(15) 0.75900(17) 0.0334 1.0000 Uani .
C111 C 1.0113(3) 0.40568(18) 0.7824(2) 0.0487 1.0000 Uani .
C112 C 0.8305(2) 0.39847(16) 0.75067(19) 0.0394 1.0000 Uani .
C113 C 0.9477(2) 0.33428(18) 0.62379(17) 0.0368 1.0000 Uani .
C114 C 1.0597(3) 0.3737(2) 0.6255(2) 0.0561 1.0000 Uani .
C115 C 0.8838(3) 0.37914(19) 0.6056(2) 0.0453 1.0000 Uani .
C116 C 0.8416(2) 0.02671(14) 0.61376(13) 0.0239 1.0000 Uani .
C117 C 0.7596(2) 0.02232(14) 0.57060(13) 0.0261 1.0000 Uani .
C118 C 0.7365(3) 0.08276(15) 0.55017(14) 0.0308 1.0000 Uani .
C119 C 0.6955(2) -0.03965(15) 0.54658(13) 0.0297 1.0000 Uani .
C120 C 0.7100(2) -0.09876(15) 0.56206(14) 0.0297 1.0000 Uani .
C121 C 0.6361(3) -0.16522(17) 0.53685(17) 0.0428 1.0000 Uani .
C122 C 0.7911(2) -0.09412(15) 0.60341(14) 0.0287 1.0000 Uani .
C123 C 0.8561(2) -0.03288(14) 0.63052(13) 0.0257 1.0000 Uani .
C124 C 0.9374(2) -0.03552(16) 0.67822(15) 0.0325 1.0000 Uani .
C125 C 1.0015(3) 0.16639(18) 0.55526(16) 0.0407 1.0000 Uani .
C126 C 1.0929(3) 0.2211(2) 0.5421(2) 0.0613 1.0000 Uani .
C127 C 0.9793(3) 0.1084(2) 0.50090(17) 0.0513 1.0000 Uani .
C128 C 1.1105(2) 0.10312(17) 0.6395(2) 0.0416 1.0000 Uani .
C129 C 1.2162(3) 0.1512(2) 0.6383(2) 0.0552 1.0000 Uani .
C130 C 1.1033(3) 0.04165(19) 0.5906(2) 0.0537 1.0000 Uani .
C131 C 0.8330(2) 0.13108(14) 0.86326(12) 0.0228 1.0000 Uani .
C132 C 0.8313(2) 0.06447(14) 0.86808(13) 0.0250 1.0000 Uani .
C133 C 0.8798(2) 0.02320(15) 0.82307(15) 0.0309 1.0000 Uani .
C134 C 0.7826(2) 0.03459(15) 0.91690(14) 0.0308 1.0000 Uani .
C135 C 0.7350(2) 0.06728(17) 0.96098(14) 0.0336 1.0000 Uani .
C136 C 0.6822(3) 0.0331(2) 1.01292(17) 0.0495 1.0000 Uani .
C137 C 0.7351(2) 0.13164(17) 0.95479(14) 0.0332 1.0000 Uani .
C138 C 0.7820(2) 0.16442(15) 0.90700(13) 0.0285 1.0000 Uani .
C139 C 0.7755(3) 0.23458(17) 0.90606(15) 0.0400 1.0000 Uani .
C140 C 1.0883(2) 0.15108(18) 0.82502(17) 0.0393 1.0000 Uani .
C141 C 1.1961(3) 0.1780(2) 0.8053(2) 0.0548 1.0000 Uani .
C142 C 1.0928(3) 0.1314(2) 0.89092(19) 0.0539 1.0000 Uani .
C143 C 1.0343(3) 0.27611(18) 0.87707(15) 0.0434 1.0000 Uani .
C144 C 1.1438(3) 0.32133(19) 0.87714(17) 0.0479 1.0000 Uani .
C145 C 1.0179(3) 0.2607(2) 0.94433(16) 0.0557 1.0000 Uani .
C146 C 0.5840(2) 0.06056(14) 0.67054(12) 0.0213 1.0000 Uani .
C147 C 0.5378(2) -0.00673(15) 0.67147(14) 0.0273 1.0000 Uani .
C148 C 0.4410(2) -0.03622(16) 0.64257(16) 0.0328 1.0000 Uani .
C149 C 0.3884(2) 0.00055(16) 0.61356(15) 0.0323 1.0000 Uani .
C150 C 0.4342(2) 0.06750(16) 0.61282(15) 0.0314 1.0000 Uani .
C151 C 0.5303(2) 0.09721(15) 0.64033(14) 0.0271 1.0000 Uani .
H31 H 0.7186 0.6603 0.9191 0.0362 1.0000 Uiso R
H32 H 0.7984 0.6566 0.9699 0.0364 1.0000 Uiso R
H33 H 0.6860 0.6420 0.9835 0.0364 1.0000 Uiso R
H41 H 0.7570 0.5380 0.7923 0.0315 1.0000 Uiso R
H42 H 0.7922 0.5682 0.7322 0.0319 1.0000 Uiso R
H61 H 0.8183 0.3841 0.9560 0.0658 1.0000 Uiso R
H62 H 0.9095 0.4401 0.9423 0.0656 1.0000 Uiso R
H63 H 0.8601 0.4466 1.0058 0.0654 1.0000 Uiso R
H71 H 0.6905 0.3848 0.8755 0.0337 1.0000 Uiso R
H91 H 0.5258 0.4452 0.7885 0.0402 1.0000 Uiso R
H92 H 0.5969 0.3993 0.7754 0.0408 1.0000 Uiso R
H93 H 0.5147 0.3834 0.8228 0.0414 1.0000 Uiso R
H101 H 0.5296 0.6608 0.9357 0.0266 1.0000 Uiso R
H111 H 0.3197 0.6165 0.9471 0.0498 1.0000 Uiso R
H112 H 0.3618 0.6695 0.9045 0.0498 1.0000 Uiso R
H113 H 0.3894 0.6855 0.9756 0.0495 1.0000 Uiso R
H121 H 0.5302 0.5593 0.9777 0.0398 1.0000 Uiso R
H122 H 0.4175 0.5510 0.9895 0.0401 1.0000 Uiso R
H123 H 0.4979 0.6126 1.0237 0.0392 1.0000 Uiso R
H131 H 0.3791 0.4791 0.7982 0.0303 1.0000 Uiso R
H141 H 0.2603 0.5450 0.8183 0.0504 1.0000 Uiso R
H142 H 0.2491 0.5208 0.8829 0.0508 1.0000 Uiso R
H143 H 0.2190 0.4694 0.8219 0.0510 1.0000 Uiso R
H151 H 0.3471 0.4593 0.9224 0.0446 1.0000 Uiso R
H152 H 0.4499 0.4530 0.8985 0.0442 1.0000 Uiso R
H153 H 0.3494 0.4058 0.8663 0.0443 1.0000 Uiso R
H181 H 0.6681 0.4363 0.6779 0.0388 1.0000 Uiso R
H182 H 0.6066 0.4859 0.7039 0.0384 1.0000 Uiso R
H183 H 0.5645 0.4343 0.6434 0.0389 1.0000 Uiso R
H191 H 0.7354 0.4454 0.5749 0.0316 1.0000 Uiso R
H211 H 0.8467 0.4595 0.4929 0.0564 1.0000 Uiso R
H212 H 0.9222 0.5294 0.5019 0.0559 1.0000 Uiso R
H213 H 0.8329 0.5131 0.4521 0.0557 1.0000 Uiso R
H221 H 0.8262 0.6267 0.5256 0.0321 1.0000 Uiso R
H241 H 0.6929 0.7068 0.6312 0.0445 1.0000 Uiso R
H242 H 0.8022 0.7238 0.6132 0.0451 1.0000 Uiso R
H243 H 0.7141 0.7060 0.5610 0.0451 1.0000 Uiso R
H251 H 0.4453 0.4921 0.6828 0.0301 1.0000 Uiso R
H261 H 0.3036 0.5239 0.7161 0.0486 1.0000 Uiso R
H262 H 0.2731 0.4601 0.6658 0.0491 1.0000 Uiso R
H263 H 0.2717 0.5283 0.6471 0.0488 1.0000 Uiso R
H271 H 0.4856 0.4903 0.5744 0.0493 1.0000 Uiso R
H272 H 0.3888 0.4365 0.5854 0.0498 1.0000 Uiso R
H273 H 0.3798 0.5005 0.5608 0.0499 1.0000 Uiso R
H281 H 0.5133 0.6954 0.6257 0.0315 1.0000 Uiso R
H291 H 0.3551 0.6862 0.5796 0.0518 1.0000 Uiso R
H292 H 0.3365 0.6676 0.6469 0.0512 1.0000 Uiso R
H293 H 0.3171 0.6122 0.5878 0.0517 1.0000 Uiso R
H301 H 0.4454 0.5930 0.5244 0.0526 1.0000 Uiso R
H302 H 0.5145 0.6641 0.5238 0.0528 1.0000 Uiso R
H303 H 0.5585 0.6090 0.5470 0.0524 1.0000 Uiso R
H331 H 0.8934 0.8056 0.7165 0.0410 1.0000 Uiso R
H332 H 0.7779 0.7866 0.7175 0.0413 1.0000 Uiso R
H333 H 0.8376 0.7371 0.7331 0.0407 1.0000 Uiso R
H341 H 0.9845 0.8752 0.8025 0.0315 1.0000 Uiso R
H361 H 1.0322 0.9791 0.9340 0.0659 1.0000 Uiso R
H362 H 1.0768 0.9238 0.9537 0.0662 1.0000 Uiso R
H363 H 1.0932 0.9445 0.8874 0.0659 1.0000 Uiso R
H371 H 0.8867 0.8777 0.9753 0.0325 1.0000 Uiso R
H391 H 0.7495 0.7748 0.9907 0.0407 1.0000 Uiso R
H392 H 0.6887 0.8257 0.9782 0.0408 1.0000 Uiso R
H393 H 0.6573 0.7542 0.9409 0.0406 1.0000 Uiso R
H401 H 0.6043 0.7745 0.7038 0.0293 1.0000 Uiso R
H411 H 0.4556 0.8412 0.7351 0.0462 1.0000 Uiso R
H412 H 0.4851 0.8187 0.6688 0.0463 1.0000 Uiso R
H413 H 0.4254 0.7658 0.7073 0.0463 1.0000 Uiso R
H421 H 0.7162 0.8687 0.7724 0.0440 1.0000 Uiso R
H422 H 0.6270 0.9025 0.7719 0.0430 1.0000 Uiso R
H423 H 0.6738 0.8826 0.7087 0.0438 1.0000 Uiso R
H431 H 0.5230 0.7723 0.9037 0.0299 1.0000 Uiso R
H441 H 0.3992 0.8240 0.8292 0.0500 1.0000 Uiso R
H442 H 0.3632 0.7536 0.8487 0.0494 1.0000 Uiso R
H443 H 0.3867 0.8171 0.8993 0.0495 1.0000 Uiso R
H451 H 0.5672 0.8856 0.9317 0.0477 1.0000 Uiso R
H452 H 0.6529 0.8733 0.8880 0.0478 1.0000 Uiso R
H453 H 0.5637 0.8983 0.8621 0.0475 1.0000 Uiso R
H471 H 0.9285 0.5540 0.8035 0.0355 1.0000 Uiso R
H481 H 1.0850 0.5736 0.8526 0.0464 1.0000 Uiso R
H491 H 1.1585 0.6747 0.9182 0.0418 1.0000 Uiso R
H501 H 1.0702 0.7548 0.9305 0.0362 1.0000 Uiso R
H511 H 0.9114 0.7356 0.8813 0.0309 1.0000 Uiso R
H531 H 1.0033 0.6875 0.6314 0.1040 1.0000 Uiso R
H532 H 1.0226 0.6416 0.5668 0.1061 1.0000 Uiso R
H541 H 1.0646 0.7788 0.6093 0.0899 1.0000 Uiso R
H542 H 1.1049 0.7547 0.5429 0.0889 1.0000 Uiso R
H551 H 1.2742 0.7951 0.5906 0.1966 1.0000 Uiso R
H552 H 1.2245 0.8217 0.6552 0.1963 1.0000 Uiso R
H553 H 1.2158 0.8554 0.5904 0.1965 1.0000 Uiso R
H561 H 1.1085 0.7207 0.7761 0.1435 1.0000 Uiso R
H562 H 1.0941 0.7574 0.7110 0.1432 1.0000 Uiso R
H563 H 1.0316 0.7716 0.7770 0.1435 1.0000 Uiso R
H571 H 1.1858 0.8287 0.8333 0.0940 1.0000 Uiso R
H572 H 1.2461 0.8133 0.7726 0.0955 1.0000 Uiso R
H581 H 1.3014 0.9263 0.7687 0.1347 1.0000 Uiso R
H582 H 1.2391 0.9456 0.8257 0.1341 1.0000 Uiso R
H591 H 1.2885 1.0261 0.7589 0.1559 1.0000 Uiso R
H592 H 1.1977 0.9812 0.7130 0.1558 1.0000 Uiso R
H593 H 1.1799 1.0151 0.7802 0.1556 1.0000 Uiso R
H601 H 0.5121 0.0042 0.8426 0.1021 1.0000 Uiso R
H602 H 0.4964 0.0570 0.7973 0.1023 1.0000 Uiso R
H603 H 0.5986 0.0735 0.8426 0.1021 1.0000 Uiso R
H611 H 0.5017 0.0825 0.9289 0.0776 1.0000 Uiso R
H612 H 0.3990 0.0602 0.8802 0.0770 1.0000 Uiso R
H621 H 0.4695 0.1881 0.9574 0.0929 1.0000 Uiso R
H622 H 0.3636 0.1613 0.9113 0.0918 1.0000 Uiso R
H631 H 0.5217 0.2783 0.9096 0.1026 1.0000 Uiso R
H632 H 0.4291 0.2513 0.8583 0.1032 1.0000 Uiso R
H633 H 0.4085 0.2757 0.9290 0.1028 1.0000 Uiso R
H1031 H 0.7211 0.2789 0.7942 0.0418 1.0000 Uiso R
H1032 H 0.6639 0.2040 0.7785 0.0428 1.0000 Uiso R
H1033 H 0.6072 0.2558 0.8024 0.0424 1.0000 Uiso R
H1041 H 0.7369 0.0179 0.7031 0.0301 1.0000 Uiso R
H1042 H 0.7090 0.0497 0.7667 0.0302 1.0000 Uiso R
H1061 H 0.4024 0.3191 0.6557 0.0549 1.0000 Uiso R
H1062 H 0.3698 0.2572 0.6052 0.0558 1.0000 Uiso R
H1063 H 0.4292 0.3234 0.5868 0.0560 1.0000 Uiso R
H1071 H 0.5675 0.2715 0.5469 0.0344 1.0000 Uiso R
H1091 H 0.7908 0.2245 0.5590 0.0515 1.0000 Uiso R
H1092 H 0.6904 0.2016 0.5176 0.0519 1.0000 Uiso R
H1093 H 0.7537 0.2764 0.5248 0.0518 1.0000 Uiso R
H1101 H 0.8842 0.3322 0.7933 0.0403 1.0000 Uiso R
H1111 H 1.0266 0.4356 0.7505 0.0711 1.0000 Uiso R
H1112 H 1.0636 0.3807 0.7842 0.0727 1.0000 Uiso R
H1113 H 1.0057 0.4303 0.8238 0.0727 1.0000 Uiso R
H1121 H 0.7680 0.3697 0.7317 0.0582 1.0000 Uiso R
H1122 H 0.8180 0.4204 0.7908 0.0588 1.0000 Uiso R
H1123 H 0.8545 0.4315 0.7239 0.0590 1.0000 Uiso R
H1131 H 0.9361 0.2986 0.5886 0.0428 1.0000 Uiso R
H1141 H 1.1031 0.3453 0.6344 0.0839 1.0000 Uiso R
H1142 H 1.0717 0.4133 0.6572 0.0845 1.0000 Uiso R
H1143 H 1.0728 0.3865 0.5848 0.0839 1.0000 Uiso R
H1151 H 0.8140 0.3605 0.6120 0.0673 1.0000 Uiso R
H1152 H 0.8906 0.3821 0.5619 0.0676 1.0000 Uiso R
H1153 H 0.9078 0.4234 0.6299 0.0680 1.0000 Uiso R
H1181 H 0.6676 0.0715 0.5335 0.0462 1.0000 Uiso R
H1182 H 0.7454 0.1184 0.5840 0.0460 1.0000 Uiso R
H1183 H 0.7792 0.0986 0.5184 0.0463 1.0000 Uiso R
H1191 H 0.6403 -0.0414 0.5200 0.0357 1.0000 Uiso R
H1211 H 0.6015 -0.1853 0.5696 0.0646 1.0000 Uiso R
H1212 H 0.5873 -0.1610 0.5074 0.0644 1.0000 Uiso R
H1213 H 0.6701 -0.1961 0.5171 0.0645 1.0000 Uiso R
H1221 H 0.8030 -0.1333 0.6144 0.0343 1.0000 Uiso R
H1241 H 0.9861 -0.0567 0.6595 0.0484 1.0000 Uiso R
H1242 H 0.9091 -0.0616 0.7096 0.0484 1.0000 Uiso R
H1243 H 0.9739 0.0082 0.6989 0.0486 1.0000 Uiso R
H1251 H 0.9436 0.1864 0.5549 0.0488 1.0000 Uiso R
H1261 H 1.1489 0.2013 0.5360 0.0912 1.0000 Uiso R
H1262 H 1.1103 0.2570 0.5777 0.0916 1.0000 Uiso R
H1263 H 1.0766 0.2380 0.5046 0.0919 1.0000 Uiso R
H1271 H 0.9539 0.1220 0.4637 0.0768 1.0000 Uiso R
H1272 H 1.0409 0.0957 0.4910 0.0767 1.0000 Uiso R
H1273 H 0.9305 0.0701 0.5105 0.0766 1.0000 Uiso R
H1281 H 1.1081 0.0899 0.6810 0.0489 1.0000 Uiso R
H1291 H 1.2309 0.1592 0.5952 0.0834 1.0000 Uiso R
H1292 H 1.2212 0.1926 0.6663 0.0825 1.0000 Uiso R
H1293 H 1.2652 0.1310 0.6553 0.0827 1.0000 Uiso R
H1301 H 1.1415 0.0147 0.6076 0.0808 1.0000 Uiso R
H1302 H 1.0336 0.0153 0.5821 0.0802 1.0000 Uiso R
H1303 H 1.1305 0.0555 0.5520 0.0808 1.0000 Uiso R
H1331 H 0.8336 -0.0196 0.8094 0.0462 1.0000 Uiso R
H1332 H 0.9397 0.0164 0.8425 0.0463 1.0000 Uiso R
H1333 H 0.8980 0.0448 0.7877 0.0451 1.0000 Uiso R
H1341 H 0.7842 -0.0090 0.9198 0.0371 1.0000 Uiso R
H1361 H 0.6869 0.0641 1.0502 0.0744 1.0000 Uiso R
H1362 H 0.6135 0.0130 0.9999 0.0744 1.0000 Uiso R
H1363 H 0.7129 -0.0012 1.0224 0.0740 1.0000 Uiso R
H1371 H 0.7024 0.1553 0.9835 0.0399 1.0000 Uiso R
H1391 H 0.8021 0.2615 0.9452 0.0603 1.0000 Uiso R
H1392 H 0.7063 0.2345 0.9000 0.0595 1.0000 Uiso R
H1393 H 0.8122 0.2548 0.8735 0.0594 1.0000 Uiso R
H1401 H 1.0578 0.1088 0.7959 0.0473 1.0000 Uiso R
H1421 H 1.1209 0.0932 0.8911 0.0812 1.0000 Uiso R
H1422 H 1.0271 0.1227 0.9083 0.0804 1.0000 Uiso R
H1423 H 1.1365 0.1688 0.9193 0.0808 1.0000 Uiso R
H1431 H 0.9869 0.3037 0.8704 0.0487 1.0000 Uiso R
H1441 H 1.1409 0.3637 0.9005 0.0718 1.0000 Uiso R
H1442 H 1.1931 0.3020 0.8970 0.0724 1.0000 Uiso R
H1443 H 1.1602 0.3291 0.8347 0.0720 1.0000 Uiso R
H1451 H 1.0017 0.2996 0.9660 0.0831 1.0000 Uiso R
H1452 H 1.0791 0.2556 0.9642 0.0840 1.0000 Uiso R
H1453 H 0.9615 0.2224 0.9458 0.0835 1.0000 Uiso R
H1471 H 0.5722 -0.0322 0.6921 0.0332 1.0000 Uiso R
H1481 H 0.4116 -0.0811 0.6430 0.0389 1.0000 Uiso R
H1491 H 0.3234 -0.0195 0.5949 0.0389 1.0000 Uiso R
H1501 H 0.3993 0.0936 0.5932 0.0377 1.0000 Uiso R
H1511 H 0.5601 0.1429 0.6399 0.0327 1.0000 Uiso R
H1512 H 0.8286 0.5554 0.9850 0.0309 1.0000 Uiso R
H1513 H 0.5018 0.2747 0.7262 0.0317 1.0000 Uiso R
H521 H 0.9690 0.5664 0.6404 0.1679 1.0000 Uiso R
H522 H 1.0511 0.6102 0.6907 0.1679 1.0000 Uiso R
H523 H 1.0826 0.5718 0.6314 0.1679 1.0000 Uiso R
H1411 H 1.1931 0.1901 0.7645 0.0655 1.0000 Uiso R
H1412 H 1.2306 0.2161 0.8342 0.0655 1.0000 Uiso R
H1413 H 1.2315 0.1445 0.8049 0.0655 1.0000 Uiso R

loop_
_atom_site_aniso_label
_atom_site_aniso_U_11
_atom_site_aniso_U_22
_atom_site_aniso_U_33
_atom_site_aniso_U_23
_atom_site_aniso_U_13
_atom_site_aniso_U_12
Co1 0.01466(16) 0.01996(17) 0.02066(17) 0.00780(13) 0.00144(13) 0.00217(13)
Co101 0.01795(17) 0.02219(18) 0.02135(17) 0.00548(14) 0.00386(13) 0.00108(14)
Zr1 0.01403(11) 0.01606(11) 0.01754(11) 0.00572(9) 0.00162(8) 0.00119(9)
Zr101 0.01624(11) 0.01839(12) 0.01526(11) 0.00376(9) 0.00176(9) 0.00131(9)
P1 0.0147(3) 0.0203(3) 0.0208(3) 0.0082(3) 0.0021(2) 0.0013(2)
P2 0.0193(3) 0.0217(3) 0.0202(3) 0.0053(3) -0.0010(2) 0.0042(3)
P3 0.0181(3) 0.0181(3) 0.0226(3) 0.0056(3) 0.0008(2) 0.0040(2)
P101 0.0199(3) 0.0201(3) 0.0302(4) 0.0076(3) 0.0069(3) 0.0024(3)
P102 0.0245(4) 0.0250(4) 0.0316(4) 0.0023(3) 0.0120(3) 0.0031(3)
P103 0.0241(4) 0.0323(4) 0.0220(3) 0.0086(3) -0.0040(3) -0.0095(3)
O1 0.090(3) 0.115(4) 0.102(3) 0.000(3) -0.028(3) 0.006(3)
O2 0.078(3) 0.116(3) 0.093(3) 0.048(3) 0.013(2) 0.022(3)
O3 0.0592(19) 0.0549(18) 0.069(2) 0.0058(15) 0.0287(16) 0.0063(15)
N1 0.0143(10) 0.0172(10) 0.0189(10) 0.0061(8) 0.0015(8) 0.0012(8)
N2 0.0190(10) 0.0209(11) 0.0196(10) 0.0049(8) 0.0028(8) 0.0037(9)
N3 0.0153(10) 0.0187(10) 0.0228(11) 0.0047(8) -0.0005(8) 0.0026(8)
N4 0.0203(11) 0.0211(11) 0.0228(11) 0.0055(9) 0.0038(9) 0.0043(9)
N5 0.0151(10) 0.0189(11) 0.0254(11) 0.0051(9) 0.0002(8) 0.0009(8)
N6 0.0238(12) 0.0282(12) 0.0239(12) 0.0079(10) 0.0015(9) 0.0040(10)
N7 0.0277(14) 0.0475(17) 0.0394(15) 0.0095(13) 0.0036(12) 0.0110(12)
N101 0.0199(11) 0.0220(11) 0.0237(11) 0.0079(9) 0.0043(9) 0.0045(9)
N102 0.0229(11) 0.0206(11) 0.0243(11) 0.0011(9) 0.0062(9) 0.0024(9)
N103 0.0228(11) 0.0233(11) 0.0171(10) 0.0065(9) -0.0006(8) -0.0047(9)
N104 0.0187(10) 0.0220(11) 0.0192(10) 0.0056(9) 0.0000(8) 0.0029(9)
N105 0.0190(11) 0.0193(11) 0.0221(11) 0.0051(9) -0.0016(8) 0.0027(9)
N106 0.0295(13) 0.0283(13) 0.0303(13) 0.0054(10) 0.0070(10) 0.0019(11)
N107 0.0325(15) 0.0385(16) 0.0495(18) 0.0031(13) 0.0145(13) -0.0060(13)
C1 0.0174(12) 0.0211(12) 0.0193(12) 0.0082(10) 0.0047(9) 0.0033(10)
C2 0.0182(12) 0.0240(13) 0.0196(12) 0.0084(10) 0.0033(9) 0.0035(10)
C3 0.0205(13) 0.0257(14) 0.0228(13) 0.0049(11) -0.0019(10) 0.0024(11)
C4 0.0221(13) 0.0340(15) 0.0232(13) 0.0097(12) 0.0018(10) 0.0071(11)
C5 0.0263(14) 0.0373(16) 0.0307(15) 0.0147(13) 0.0073(12) 0.0134(13)
C6 0.0392(19) 0.052(2) 0.051(2) 0.0216(18) 0.0062(16) 0.0257(17)
C7 0.0339(16) 0.0235(14) 0.0327(15) 0.0127(12) 0.0130(12) 0.0116(12)
C8 0.0241(13) 0.0203(13) 0.0219(12) 0.0069(10) 0.0075(10) 0.0032(10)
C9 0.0337(15) 0.0189(13) 0.0269(14) 0.0047(11) 0.0059(12) 0.0017(11)
C10 0.0209(13) 0.0237(13) 0.0227(13) 0.0078(10) 0.0033(10) 0.0043(10)
C11 0.0320(16) 0.0404(18) 0.0332(16) 0.0106(14) 0.0095(13) 0.0160(14)
C12 0.0295(15) 0.0305(15) 0.0225(13) 0.0108(11) 0.0063(11) 0.0079(12)
C13 0.0170(12) 0.0258(14) 0.0279(14) 0.0075(11) 0.0006(10) -0.0024(10)
C14 0.0187(13) 0.0375(17) 0.0432(18) 0.0156(14) 0.0027(12) -0.0016(12)
C15 0.0240(14) 0.0304(15) 0.0338(15) 0.0151(13) 0.0019(12) -0.0023(12)
C16 0.0201(12) 0.0239(13) 0.0181(12) 0.0048(10) 0.0000(10) 0.0040(10)
C17 0.0213(13) 0.0254(13) 0.0213(12) 0.0045(10) -0.0006(10) 0.0054(11)
C18 0.0261(14) 0.0213(13) 0.0310(15) 0.0079(11) 0.0021(11) 0.0036(11)
C19 0.0282(14) 0.0271(14) 0.0244(13) 0.0042(11) -0.0015(11) 0.0109(12)
C20 0.0286(15) 0.0376(16) 0.0204(13) 0.0051(12) 0.0010(11) 0.0152(13)
C21 0.0447(19) 0.049(2) 0.0268(15) 0.0091(14) 0.0113(14) 0.0248(16)
C22 0.0273(14) 0.0341(15) 0.0205(13) 0.0105(11) 0.0059(11) 0.0070(12)
C23 0.0222(13) 0.0248(13) 0.0201(12) 0.0066(10) 0.0009(10) 0.0038(11)
C24 0.0402(17) 0.0245(14) 0.0258(14) 0.0095(11) 0.0087(12) 0.0055(12)
C25 0.0224(13) 0.0231(13) 0.0274(14) 0.0029(11) -0.0039(11) 0.0037(11)
C26 0.0225(14) 0.0318(16) 0.0381(17) 0.0055(13) -0.0049(12) -0.0019(12)
C27 0.0329(16) 0.0320(16) 0.0307(15) -0.0017(13) -0.0062(13) 0.0065(13)
C28 0.0294(15) 0.0292(15) 0.0243(13) 0.0077(11) -0.0012(11) 0.0102(12)
C29 0.0342(17) 0.0409(18) 0.0313(16) 0.0117(14) -0.0038(13) 0.0133(14)
C30 0.0420(18) 0.0440(19) 0.0243(14) 0.0107(13) -0.0006(13) 0.0177(15)
C31 0.0178(12) 0.0181(12) 0.0261(13) 0.0062(10) -0.0007(10) 0.0020(10)
C32 0.0207(13) 0.0192(12) 0.0278(14) 0.0076(10) 0.0009(10) 0.0042(10)
C33 0.0249(14) 0.0267(14) 0.0302(15) 0.0089(12) 0.0059(11) 0.0038(11)
C34 0.0195(13) 0.0247(14) 0.0351(15) 0.0124(12) 0.0018(11) 0.0022(11)
C35 0.0195(13) 0.0227(13) 0.0377(16) 0.0090(12) -0.0052(11) -0.0006(11)
C36 0.0305(17) 0.043(2) 0.047(2) 0.0135(16) -0.0106(15) -0.0114(15)
C37 0.0268(14) 0.0229(13) 0.0283(14) 0.0041(11) -0.0052(11) 0.0011(11)
C38 0.0219(13) 0.0190(12) 0.0278(14) 0.0065(10) -0.0006(11) 0.0026(10)
C39 0.0284(14) 0.0257(14) 0.0243(13) 0.0055(11) 0.0001(11) 0.0017(11)
C40 0.0267(14) 0.0234(13) 0.0271(14) 0.0097(11) 0.0025(11) 0.0076(11)
C41 0.0277(15) 0.0338(16) 0.0338(16) 0.0128(13) -0.0014(12) 0.0090(13)
C42 0.0269(14) 0.0251(14) 0.0378(16) 0.0139(12) 0.0019(12) 0.0041(12)
C43 0.0258(14) 0.0235(13) 0.0269(14) 0.0026(11) 0.0020(11) 0.0075(11)
C44 0.0293(15) 0.0351(17) 0.0373(17) 0.0010(13) 0.0041(13) 0.0145(13)
C45 0.0362(17) 0.0222(14) 0.0381(17) 0.0003(12) 0.0037(13) 0.0091(12)
C46 0.0156(12) 0.0279(14) 0.0221(12) 0.0097(11) 0.0031(10) 0.0028(10)
C47 0.0231(14) 0.0326(16) 0.0342(16) 0.0013(13) 0.0008(12) 0.0097(12)
C48 0.0234(15) 0.048(2) 0.049(2) 0.0058(16) 0.0001(14) 0.0186(14)
C49 0.0181(13) 0.052(2) 0.0358(17) 0.0090(15) -0.0022(12) 0.0094(13)
C50 0.0213(13) 0.0354(16) 0.0296(15) 0.0087(12) -0.0033(11) 0.0014(12)
C51 0.0201(13) 0.0272(14) 0.0302(14) 0.0086(12) 0.0004(11) 0.0040(11)
C52 0.071(4) 0.173(8) 0.148(7) -0.002(6) -0.063(5) -0.017(5)
C53 0.061(3) 0.075(4) 0.125(5) 0.031(4) 0.037(3) 0.003(3)
C54 0.083(4) 0.088(4) 0.056(3) 0.026(3) 0.021(3) 0.020(3)
C55 0.159(8) 0.129(6) 0.071(4) 0.002(4) -0.006(5) -0.013(6)
C56 0.103(5) 0.109(5) 0.091(4) 0.032(4) 0.032(4) 0.048(4)
C57 0.053(3) 0.097(4) 0.095(4) 0.009(3) -0.008(3) 0.038(3)
C58 0.152(7) 0.058(3) 0.116(5) -0.016(3) -0.072(5) 0.033(4)
C59 0.089(4) 0.106(5) 0.111(5) 0.025(4) 0.044(4) 0.003(4)
C60 0.062(3) 0.071(3) 0.065(3) 0.001(2) 0.008(2) 0.011(2)
C61 0.055(3) 0.059(3) 0.076(3) 0.017(2) 0.022(2) 0.005(2)
C62 0.046(3) 0.071(3) 0.104(4) 0.001(3) 0.027(3) 0.003(2)
C63 0.046(2) 0.056(3) 0.091(4) -0.014(3) 0.023(2) 0.004(2)
C101 0.0230(13) 0.0166(12) 0.0278(14) 0.0058(10) 0.0030(11) 0.0030(10)
C102 0.0198(12) 0.0181(12) 0.0290(14) 0.0026(10) 0.0029(10) 0.0008(10)
C103 0.0270(14) 0.0297(15) 0.0254(14) 0.0037(11) 0.0066(11) 0.0041(12)
C104 0.0212(13) 0.0205(13) 0.0364(16) 0.0009(11) 0.0044(11) 0.0023(11)
C105 0.0233(14) 0.0172(13) 0.0404(16) 0.0045(12) -0.0036(12) 0.0014(11)
C106 0.0231(15) 0.0304(16) 0.056(2) 0.0097(15) -0.0026(14) 0.0050(12)
C107 0.0295(15) 0.0237(14) 0.0311(15) 0.0100(12) -0.0031(12) 0.0040(11)
C108 0.0300(15) 0.0233(13) 0.0274(14) 0.0097(11) 0.0026(11) 0.0066(11)
C109 0.0452(19) 0.0394(18) 0.0269(15) 0.0144(13) 0.0085(13) 0.0178(15)
C110 0.0213(14) 0.0259(15) 0.0476(19) -0.0037(13) 0.0062(13) 0.0013(12)
C111 0.0304(18) 0.0350(19) 0.069(3) -0.0106(18) -0.0004(17) -0.0025(14)
C112 0.0269(16) 0.0239(15) 0.064(2) 0.0027(15) 0.0119(15) 0.0021(12)
C113 0.0280(15) 0.0404(18) 0.0485(19) 0.0275(16) 0.0129(14) 0.0088(14)
C114 0.0307(18) 0.063(3) 0.083(3) 0.050(2) 0.0168(19) 0.0069(17)
C115 0.0366(18) 0.042(2) 0.063(2) 0.0311(18) 0.0084(17) 0.0090(15)
C116 0.0250(13) 0.0223(13) 0.0216(13) -0.0004(10) 0.0072(10) 0.0025(11)
C117 0.0332(15) 0.0247(14) 0.0199(13) 0.0025(11) 0.0066(11) 0.0064(12)
C118 0.0406(17) 0.0289(15) 0.0223(14) 0.0031(11) 0.0000(12) 0.0085(13)
C119 0.0343(16) 0.0310(15) 0.0204(13) 0.0007(11) 0.0017(11) 0.0043(13)
C120 0.0348(16) 0.0236(14) 0.0260(14) 0.0005(11) 0.0058(12) 0.0006(12)
C121 0.047(2) 0.0284(16) 0.044(2) 0.0027(14) -0.0003(16) -0.0032(15)
C122 0.0329(16) 0.0225(14) 0.0298(15) 0.0041(11) 0.0090(12) 0.0052(12)
C123 0.0260(14) 0.0252(14) 0.0255(14) 0.0019(11) 0.0062(11) 0.0062(11)
C124 0.0327(16) 0.0279(15) 0.0362(16) 0.0020(13) 0.0016(13) 0.0082(13)
C125 0.045(2) 0.0407(19) 0.0321(16) 0.0048(14) 0.0181(15) 0.0032(15)
C126 0.064(3) 0.059(3) 0.049(2) 0.011(2) 0.027(2) -0.010(2)
C127 0.062(3) 0.049(2) 0.0350(18) -0.0039(16) 0.0225(18) 0.0030(19)
C128 0.0265(16) 0.0339(17) 0.063(2) 0.0024(16) 0.0112(15) 0.0068(13)
C129 0.0305(18) 0.048(2) 0.084(3) 0.001(2) 0.0159(19) 0.0075(16)
C130 0.047(2) 0.041(2) 0.076(3) 0.0003(19) 0.029(2) 0.0179(17)
C131 0.0193(12) 0.0257(13) 0.0175(12) 0.0066(10) -0.0038(10) -0.0057(10)
C132 0.0206(13) 0.0283(14) 0.0217(13) 0.0064(11) -0.0059(10) -0.0019(11)
C133 0.0271(15) 0.0300(15) 0.0339(16) 0.0077(12) -0.0051(12) 0.0040(12)
C134 0.0291(15) 0.0285(15) 0.0289(15) 0.0134(12) -0.0064(12) -0.0063(12)
C135 0.0292(15) 0.0403(17) 0.0237(14) 0.0137(13) -0.0015(12) -0.0085(13)
C136 0.049(2) 0.057(2) 0.0326(17) 0.0212(17) 0.0067(15) -0.0113(18)
C137 0.0312(16) 0.0424(18) 0.0213(14) 0.0054(13) 0.0029(12) 0.0007(13)
C138 0.0295(15) 0.0314(15) 0.0196(13) 0.0043(11) -0.0001(11) -0.0006(12)
C139 0.061(2) 0.0338(17) 0.0244(15) 0.0029(13) 0.0042(15) 0.0121(16)
C140 0.0250(15) 0.0442(19) 0.0455(19) 0.0197(16) -0.0068(14) -0.0022(14)
C141 0.0289(18) 0.064(3) 0.074(3) 0.028(2) 0.0010(18) 0.0091(18)
C142 0.042(2) 0.058(2) 0.053(2) 0.0297(19) -0.0217(17) -0.0112(18)
C143 0.046(2) 0.0401(19) 0.0262(15) 0.0008(14) 0.0020(14) -0.0189(15)
C144 0.046(2) 0.045(2) 0.0347(18) -0.0004(15) -0.0010(15) -0.0163(17)
C145 0.052(2) 0.064(3) 0.0257(16) 0.0065(16) -0.0042(15) -0.028(2)
C146 0.0184(12) 0.0251(13) 0.0193(12) 0.0030(10) -0.0015(10) 0.0041(10)
C147 0.0208(13) 0.0262(14) 0.0342(15) 0.0092(12) -0.0025(11) 0.0028(11)
C148 0.0242(14) 0.0272(15) 0.0434(18) 0.0094(13) -0.0054(13) -0.0010(12)
C149 0.0218(14) 0.0347(16) 0.0362(16) 0.0041(13) -0.0089(12) 0.0020(12)
C150 0.0281(15) 0.0328(16) 0.0338(16) 0.0042(13) -0.0074(12) 0.0104(13)
C151 0.0262(14) 0.0240(14) 0.0297(14) 0.0032(11) -0.0050(11) 0.0052(11)

loop_
_atom_type_symbol
_atom_type_scat_dispersion_real
_atom_type_scat_dispersion_imag
_atom_type_scat_Cromer_Mann_a1
_atom_type_scat_Cromer_Mann_b1
_atom_type_scat_Cromer_Mann_a2
_atom_type_scat_Cromer_Mann_b2
_atom_type_scat_Cromer_Mann_a3
_atom_type_scat_Cromer_Mann_b3
_atom_type_scat_Cromer_Mann_a4
_atom_type_scat_Cromer_Mann_b4
_atom_type_scat_Cromer_Mann_c
_atom_type_scat_source
C 0.0033 0.0016 2.3100 20.8439 1.0200 10.2075 1.5886 0.5687 0.8650 51.6512 0.2156 'International Tables Vol C 4.2.6.8 and 6.1.1.4'
H 0.0000 0.0000 0.4930 10.5109 0.3229 26.1257 0.1402 3.1424 0.0408 57.7998 0.0030 'International Tables Vol C 4.2.6.8 and 6.1.1.4'
N 0.0061 0.0033 12.2126 0.0057 3.1322 9.8933 2.0125 28.9975 1.1663 0.5826 -11.5290 'International Tables Vol C 4.2.6.8 and 6.1.1.4'
P 0.1023 0.0942 6.4345 1.9067 4.1791 27.1570 1.7800 0.5260 1.4908 68.1645 1.1149 'International Tables Vol C 4.2.6.8 and 6.1.1.4'
Co 0.3494 0.9721 12.2841 4.2791 7.3409 0.2784 4.0034 13.5359 2.3488 71.1692 1.0118 'International Tables Vol C 4.2.6.8 and 6.1.1.4'
Zr -2.9673 0.5597 17.8765 1.2762 10.9480 11.9160 5.4173 0.1176 3.6572 87.6627 2.0693 'International Tables Vol C 4.2.6.8 and 6.1.1.4'
O 0.0106 0.0060 3.0485 13.2771 2.2868 5.7011 1.5463 0.3239 0.8670 32.9089 0.2508 'International Tables Vol C 4.2.6.8 and 6.1.1.4'

loop_
_geom_angle_atom_site_label_1
_geom_angle_atom_site_label_2
_geom_angle_atom_site_label_3
_geom_angle
_geom_angle_publ_flag
Zr1 Co1 P1 72.31(2) yes
Zr1 Co1 P2 73.06(2) yes
P1 Co1 P2 116.32(3) yes
Zr1 Co1 P3 73.00(2) yes
P1 Co1 P3 110.78(3) yes
P2 Co1 P3 107.69(3) yes
Zr1 Co1 N6 176.60(7) yes
P1 Co1 N6 110.96(7) yes
P2 Co1 N6 104.27(8) yes
P3 Co1 N6 106.18(8) yes
Zr101 Co101 P101 72.59(2) yes
Zr101 Co101 P102 72.52(2) yes
P101 Co101 P102 109.72(3) yes
Zr101 Co101 P103 72.31(2) yes
P101 Co101 P103 108.24(3) yes
P102 Co101 P103 115.97(3) yes
Zr101 Co101 N106 175.63(8) yes
P101 Co101 N106 105.31(9) yes
P102 Co101 N106 111.85(8) yes
P103 Co101 N106 105.13(8) yes
Co1 Zr1 P1 46.946(15) yes
Co1 Zr1 P2 46.502(16) yes
P1 Zr1 P2 80.76(2) yes
Co1 Zr1 P3 46.446(16) yes
P1 Zr1 P3 77.72(2) yes
P2 Zr1 P3 75.48(2) yes
Co1 Zr1 N1 80.69(6) yes
P1 Zr1 N1 34.27(6) yes
P2 Zr1 N1 103.54(6) yes
P3 Zr1 N1 107.97(6) yes
Co1 Zr1 N2 80.37(6) yes
P1 Zr1 N2 110.19(6) yes
P2 Zr1 N2 34.04(6) yes
P3 Zr1 N2 98.26(6) yes
N1 Zr1 N2 119.97(8) yes
Co1 Zr1 N3 79.79(6) yes
P1 Zr1 N3 97.39(6) yes
P2 Zr1 N3 106.09(6) yes
P3 Zr1 N3 34.21(6) yes
N1 Zr1 N3 114.49(8) yes
Co1 Zr1 N4 149.75(6) yes
P1 Zr1 N4 116.68(6) yes
P2 Zr1 N4 113.69(6) yes
P3 Zr1 N4 163.31(6) yes
N1 Zr1 N4 84.05(8) yes
Co1 Zr1 N5 169.10(6) yes
P1 Zr1 N5 127.11(6) yes
P2 Zr1 N5 144.30(6) yes
P3 Zr1 N5 127.18(6) yes
N1 Zr1 N5 95.08(8) yes
N2 Zr1 N3 117.17(8) yes
N2 Zr1 N4 84.95(8) yes
N3 Zr1 N4 130.43(8) yes
N2 Zr1 N5 110.34(9) yes
N3 Zr1 N5 93.02(8) yes
N4 Zr1 N5 37.91(8) yes
Co101 Zr101 P101 46.285(17) yes
Co101 Zr101 P102 46.608(18) yes
P101 Zr101 P102 76.81(2) yes
Co101 Zr101 P103 46.392(17) yes
P101 Zr101 P103 75.87(2) yes
P102 Zr101 P103 80.36(2) yes
Co101 Zr101 N101 79.96(6) yes
P101 Zr101 N101 34.37(6) yes
P102 Zr101 N101 97.25(6) yes
P103 Zr101 N101 106.35(6) yes
Co101 Zr101 N102 79.92(6) yes
P101 Zr101 N102 106.75(6) yes
P102 Zr101 N102 33.88(6) yes
P103 Zr101 N102 102.70(7) yes
N101 Zr101 N102 114.35(9) yes
Co101 Zr101 N103 80.66(6) yes
P101 Zr101 N103 99.05(6) yes
P102 Zr101 N103 110.33(7) yes
P103 Zr101 N103 34.46(6) yes
N101 Zr101 N103 117.33(9) yes
Co101 Zr101 N104 149.57(6) yes
P101 Zr101 N104 164.01(6) yes
P102 Zr101 N104 116.07(6) yes
P103 Zr101 N104 114.34(6) yes
N101 Zr101 N104 130.36(8) yes
Co101 Zr101 N105 169.25(6) yes
P101 Zr101 N105 127.06(6) yes
P102 Zr101 N105 127.75(6) yes
P103 Zr101 N105 144.23(6) yes
N101 Zr101 N105 92.72(8) yes
N102 Zr101 N103 119.77(9) yes
N102 Zr101 N104 83.65(8) yes
N103 Zr101 N104 85.61(8) yes
N102 Zr101 N105 96.18(9) yes
N103 Zr101 N105 109.84(8) yes
N104 Zr101 N105 37.90(8) yes
Zr1 P1 Co1 60.740(18) yes
Zr1 P1 N1 46.24(7) yes
Co1 P1 N1 106.15(8) yes
Zr1 P1 C10 117.71(9) yes
Co1 P1 C10 114.24(9) yes
N1 P1 C10 107.63(12) yes
Zr1 P1 C13 134.05(10) yes
Co1 P1 C13 113.12(9) yes
N1 P1 C13 109.28(12) yes
C10 P1 C13 106.26(13) yes
Zr1 P2 Co1 60.437(19) yes
Zr1 P2 N2 46.07(8) yes
Co1 P2 N2 106.23(8) yes
Zr1 P2 C25 118.03(9) yes
Co1 P2 C25 109.52(10) yes
N2 P2 C25 108.52(12) yes
Zr1 P2 C28 134.21(10) yes
Co1 P2 C28 117.98(10) yes
N2 P2 C28 108.66(12) yes
C25 P2 C28 105.65(13) yes
Zr1 P3 Co1 60.550(19) yes
Zr1 P3 N3 46.67(8) yes
Co1 P3 N3 105.83(8) yes
Zr1 P3 C40 115.42(10) yes
Co1 P3 C40 115.27(10) yes
N3 P3 C40 106.88(12) yes
Zr1 P3 C43 137.11(9) yes
Co1 P3 C43 113.19(9) yes
N3 P3 C43 110.06(12) yes
C40 P3 C43 105.43(13) yes
Zr101 P101 Co101 61.13(2) yes
Zr101 P101 N101 46.68(8) yes
Co101 P101 N101 106.70(8) yes
Zr101 P101 C110 116.71(11) yes
Co101 P101 C110 114.84(11) yes
N101 P101 C110 107.17(12) yes
Zr101 P101 C113 135.27(13) yes
Co101 P101 C113 112.10(11) yes
N101 P101 C113 109.75(14) yes
C110 P101 C113 106.15(16) yes
Zr101 P102 Co101 60.87(2) yes
Zr101 P102 N102 45.63(8) yes
Co101 P102 N102 105.61(8) yes
Zr101 P102 C125 118.43(12) yes
Co101 P102 C125 115.01(12) yes
N102 P102 C125 108.23(14) yes
Zr101 P102 C128 133.64(13) yes
Co101 P102 C128 113.27(12) yes
N102 P102 C128 108.85(14) yes
C125 P102 C128 105.68(18) yes
Zr101 P103 Co101 61.30(2) yes
Zr101 P103 N103 46.57(8) yes
Co101 P103 N103 107.56(8) yes
Zr101 P103 C140 116.92(11) yes
Co101 P103 C140 107.90(12) yes
N103 P103 C140 108.61(13) yes
Zr101 P103 C143 134.87(14) yes
Co101 P103 C143 117.66(11) yes
N103 P103 C143 108.54(14) yes
C140 P103 C143 106.30(18) yes
C53 O1 C54 116.9(5) yes
C57 O2 C58 115.6(5) yes
C61 O3 C62 114.1(4) yes
P1 N1 Zr1 99.49(10) yes
P1 N1 C1 134.43(17) yes
Zr1 N1 C1 125.11(16) yes
P2 N2 Zr1 99.89(10) yes
P2 N2 C16 128.67(18) yes
Zr1 N2 C16 130.15(17) yes
P3 N3 Zr1 99.12(10) yes
P3 N3 C31 128.65(18) yes
Zr1 N3 C31 131.63(17) yes
Zr1 N4 N5 66.19(12) yes
Zr1 N4 H41 115.4 no
N5 N4 H41 110.3 no
Zr1 N4 H42 117.0 no
N5 N4 H42 110.2 no
H41 N4 H42 122.8 no
N4 N5 Zr1 75.90(13) yes
N4 N5 C46 115.1(2) yes
Zr1 N5 C46 165.52(19) yes
Co1 N6 N7 177.6(3) yes
P101 N101 Zr101 98.95(11) yes
P101 N101 C101 127.87(18) yes
Zr101 N101 C101 132.20(17) yes
P102 N102 Zr101 100.49(11) yes
P102 N102 C116 134.11(19) yes
Zr101 N102 C116 124.41(17) yes
P103 N103 Zr101 98.97(10) yes
P103 N103 C131 128.97(18) yes
Zr101 N103 C131 130.86(16) yes
Zr101 N104 N105 66.02(12) yes
Zr101 N104 H1041 114.7 no
N105 N104 H1041 110.8 no
Zr101 N104 H1042 116.4 no
N105 N104 H1042 109.8 no
H1041 N104 H1042 123.9 no
N104 N105 Zr101 76.08(13) yes
N104 N105 C146 115.6(2) yes
Zr101 N105 C146 163.76(18) yes
Co101 N106 N107 178.1(3) yes
N1 C1 C2 119.7(2) yes
N1 C1 C8 121.8(2) yes
C2 C1 C8 117.9(2) yes
C1 C2 C3 122.1(2) yes
C1 C2 C4 119.9(3) yes
C3 C2 C4 118.0(2) yes
C2 C3 H31 111.7 no
C2 C3 H32 111.3 no
H31 C3 H32 108.4 no
C2 C3 H33 110.4 no
H31 C3 H33 108.1 no
H32 C3 H33 106.8 no
C2 C4 C5 122.8(3) yes
C2 C4 H1512 117.9 no
C5 C4 H1512 119.3 no
C4 C5 C6 121.3(3) yes
C4 C5 C7 117.2(3) yes
C6 C5 C7 121.4(3) yes
C5 C6 H61 109.6 no
C5 C6 H62 112.3 no
H61 C6 H62 108.9 no
C5 C6 H63 109.4 no
H61 C6 H63 108.0 no
H62 C6 H63 108.5 no
C5 C7 C8 122.5(3) yes
C5 C7 H71 119.6 no
C8 C7 H71 117.9 no
C1 C8 C7 119.7(3) yes
C1 C8 C9 123.3(2) yes
C7 C8 C9 116.9(3) yes
C8 C9 H91 109.9 no
C8 C9 H92 110.6 no
H91 C9 H92 108.2 no
C8 C9 H93 109.6 no
H91 C9 H93 109.9 no
H92 C9 H93 108.6 no
P1 C10 C11 113.5(2) yes
P1 C10 C12 116.4(2) yes
C11 C10 C12 110.1(2) yes
P1 C10 H101 101.7 no
C11 C10 H101 107.5 no
C12 C10 H101 106.7 no
C10 C11 H111 109.3 no
C10 C11 H112 111.3 no
H111 C11 H112 108.8 no
C10 C11 H113 110.6 no
H111 C11 H113 108.7 no
H112 C11 H113 108.1 no
C10 C12 H121 112.2 no
C10 C12 H122 111.2 no
H121 C12 H122 107.7 no
C10 C12 H123 109.6 no
H121 C12 H123 108.9 no
H122 C12 H123 107.1 no
P1 C13 C14 112.9(2) yes
P1 C13 C15 117.12(19) yes
C14 C13 C15 108.9(2) yes
P1 C13 H131 104.3 no
C14 C13 H131 105.8 no
C15 C13 H131 107.0 no
C13 C14 H141 111.8 no
C13 C14 H142 110.0 no
H141 C14 H142 108.9 no
C13 C14 H143 108.7 no
H141 C14 H143 109.0 no
H142 C14 H143 108.5 no
C13 C15 H151 109.6 no
C13 C15 H152 113.0 no
H151 C15 H152 108.1 no
C13 C15 H153 110.4 no
H151 C15 H153 107.7 no
H152 C15 H153 107.9 no
N2 C16 C17 121.8(2) yes
N2 C16 C23 120.3(2) yes
C17 C16 C23 117.9(2) yes
C16 C17 C18 122.7(2) yes
C16 C17 C19 120.2(3) yes
C18 C17 C19 117.1(3) yes
C17 C18 H181 111.0 no
C17 C18 H182 110.7 no
H181 C18 H182 108.4 no
C17 C18 H183 109.7 no
H181 C18 H183 108.3 no
H182 C18 H183 108.6 no
C17 C19 C20 123.0(3) yes
C17 C19 H191 118.0 no
C20 C19 H191 119.0 no
C19 C20 C21 121.5(3) yes
C19 C20 C22 116.9(3) yes
C21 C20 C22 121.6(3) yes
C20 C21 H211 110.6 no
C20 C21 H212 108.5 no
H211 C21 H212 109.4 no
C20 C21 H213 110.1 no
H211 C21 H213 110.0 no
H212 C21 H213 108.1 no
C20 C22 C23 122.4(3) yes
C20 C22 H221 119.0 no
C23 C22 H221 118.5 no
C16 C23 C22 119.6(3) yes
C16 C23 C24 123.5(3) yes
C22 C23 C24 116.9(2) yes
C23 C24 H241 109.6 no
C23 C24 H242 111.9 no
H241 C24 H242 106.3 no
C23 C24 H243 111.3 no
H241 C24 H243 108.2 no
H242 C24 H243 109.4 no
P2 C25 C26 112.6(2) yes
P2 C25 C27 117.9(2) yes
C26 C25 C27 109.6(2) yes
P2 C25 H251 103.9 no
C26 C25 H251 104.9 no
C27 C25 H251 106.8 no
C25 C26 H261 110.6 no
C25 C26 H262 108.4 no
H261 C26 H262 109.2 no
C25 C26 H263 110.2 no
H261 C26 H263 110.4 no
H262 C26 H263 107.9 no
C25 C27 H271 113.1 no
C25 C27 H272 109.7 no
H271 C27 H272 108.4 no
C25 C27 H273 109.8 no
H271 C27 H273 107.9 no
H272 C27 H273 107.8 no
P2 C28 C29 112.4(2) yes
P2 C28 C30 118.5(2) yes
C29 C28 C30 108.4(2) yes
P2 C28 H281 103.1 no
C29 C28 H281 107.0 no
C30 C28 H281 106.5 no
C28 C29 H291 110.2 no
C28 C29 H292 112.8 no
H291 C29 H292 108.7 no
C28 C29 H293 110.0 no
H291 C29 H293 106.2 no
H292 C29 H293 108.8 no
C28 C30 H301 109.8 no
C28 C30 H302 108.9 no
H301 C30 H302 108.0 no
C28 C30 H303 113.7 no
H301 C30 H303 107.3 no
H302 C30 H303 109.1 no
N3 C31 C32 120.0(2) yes
N3 C31 C38 122.1(2) yes
C32 C31 C38 117.8(2) yes
C31 C32 C33 121.0(2) yes
C31 C32 C34 120.3(3) yes
C33 C32 C34 118.7(2) yes
C32 C33 H331 111.5 no
C32 C33 H332 111.2 no
H331 C33 H332 106.7 no
C32 C33 H333 111.0 no
H331 C33 H333 107.4 no
H332 C33 H333 108.8 no
C32 C34 C35 122.0(3) yes
C32 C34 H341 118.2 no
C35 C34 H341 119.8 no
C34 C35 C36 121.8(3) yes
C34 C35 C37 117.4(3) yes
C36 C35 C37 120.8(3) yes
C35 C36 H361 109.6 no
C35 C36 H362 110.7 no
H361 C36 H362 108.3 no
C35 C36 H363 109.5 no
H361 C36 H363 108.4 no
H362 C36 H363 110.3 no
C35 C37 C38 122.7(3) yes
C35 C37 H371 118.5 no
C38 C37 H371 118.7 no
C31 C38 C37 119.6(3) yes
C31 C38 C39 123.9(2) yes
C37 C38 C39 116.4(3) yes
C38 C39 H391 109.6 no
C38 C39 H392 110.8 no
H391 C39 H392 108.3 no
C38 C39 H393 112.2 no
H391 C39 H393 108.2 no
H392 C39 H393 107.7 no
P3 C40 C41 112.7(2) yes
P3 C40 C42 118.5(2) yes
C41 C40 C42 109.7(2) yes
P3 C40 H401 103.2 no
C41 C40 H401 105.6 no
C42 C40 H401 105.9 no
C40 C41 H411 111.2 no
C40 C41 H412 109.6 no
H411 C41 H412 108.0 no
C40 C41 H413 111.4 no
H411 C41 H413 108.7 no
H412 C41 H413 107.8 no
C40 C42 H421 111.8 no
C40 C42 H422 111.4 no
H421 C42 H422 108.3 no
C40 C42 H423 107.8 no
H421 C42 H423 108.2 no
H422 C42 H423 109.2 no
P3 C43 C44 113.7(2) yes
P3 C43 C45 117.6(2) yes
C44 C43 C45 107.8(2) yes
P3 C43 H431 103.4 no
C44 C43 H431 105.3 no
C45 C43 H431 108.2 no
C43 C44 H441 110.2 no
C43 C44 H442 112.8 no
H441 C44 H442 107.7 no
C43 C44 H443 110.2 no
H441 C44 H443 108.0 no
H442 C44 H443 107.9 no
C43 C45 H451 109.8 no
C43 C45 H452 110.3 no
H451 C45 H452 110.2 no
C43 C45 H453 109.2 no
H451 C45 H453 108.1 no
H452 C45 H453 109.1 no
N5 C46 C47 123.7(3) yes
N5 C46 C51 118.7(2) yes
C47 C46 C51 117.6(3) yes
C46 C47 C48 120.9(3) yes
C46 C47 H471 120.4 no
C48 C47 H471 118.7 no
C47 C48 C49 121.1(3) yes
C47 C48 H481 118.2 no
C49 C48 H481 120.7 no
C48 C49 C50 118.7(3) yes
C48 C49 H491 122.0 no
C50 C49 H491 119.2 no
C49 C50 C51 120.8(3) yes
C49 C50 H501 120.1 no
C51 C50 H501 119.1 no
C46 C51 C50 120.8(3) yes
C46 C51 H511 119.2 no
C50 C51 H511 120.0 no
C53 C52 H521 109.5 no
C53 C52 H522 109.9 no
H521 C52 H522 109.5 no
C53 C52 H523 109.0 no
H521 C52 H523 109.5 no
H522 C52 H523 109.5 no
C52 C53 O1 121.4(6) yes
C52 C53 H531 111.5 no
O1 C53 H531 94.4 no
C52 C53 H532 110.2 no
O1 C53 H532 105.9 no
H531 C53 H532 112.5 no
O1 C54 C55 106.4(5) yes
O1 C54 H541 106.9 no
C55 C54 H541 109.6 no
O1 C54 H542 111.4 no
C55 C54 H542 113.1 no
H541 C54 H542 109.3 no
C54 C55 H551 108.7 no
C54 C55 H552 107.4 no
H551 C55 H552 111.0 no
C54 C55 H553 107.6 no
H551 C55 H553 110.8 no
H552 C55 H553 111.2 no
C57 C56 H561 108.4 no
C57 C56 H562 109.1 no
H561 C56 H562 110.7 no
C57 C56 H563 107.7 no
H561 C56 H563 110.2 no
H562 C56 H563 110.7 no
O2 C57 C56 108.9(4) yes
O2 C57 H571 108.9 no
C56 C57 H571 112.7 no
O2 C57 H572 106.9 no
C56 C57 H572 110.4 no
H571 C57 H572 108.9 no
O2 C58 C59 115.1(6) yes
O2 C58 H581 106.4 no
C59 C58 H581 110.8 no
O2 C58 H582 108.9 no
C59 C58 H582 106.8 no
H581 C58 H582 108.5 no
C58 C59 H591 108.5 no
C58 C59 H592 109.4 no
H591 C59 H592 111.0 no
C58 C59 H593 111.9 no
H591 C59 H593 105.6 no
H592 C59 H593 110.4 no
C61 C60 H601 107.6 no
C61 C60 H602 105.3 no
H601 C60 H602 112.0 no
C61 C60 H603 108.9 no
H601 C60 H603 112.1 no
H602 C60 H603 110.6 no
C60 C61 O3 107.3(4) yes
C60 C61 H611 111.2 no
O3 C61 H611 110.4 no
C60 C61 H612 108.0 no
O3 C61 H612 108.9 no
H611 C61 H612 110.9 no
O3 C62 C63 113.9(4) yes
O3 C62 H621 104.4 no
C63 C62 H621 107.3 no
O3 C62 H622 109.7 no
C63 C62 H622 110.4 no
H621 C62 H622 111.0 no
C62 C63 H631 110.1 no
C62 C63 H632 107.4 no
H631 C63 H632 108.6 no
C62 C63 H633 110.9 no
H631 C63 H633 110.2 no
H632 C63 H633 109.6 no
N101 C101 C102 119.4(2) yes
N101 C101 C108 122.7(3) yes
C102 C101 C108 117.7(3) yes
C101 C102 C103 121.3(3) yes
C101 C102 C104 120.0(3) yes
C103 C102 C104 118.7(3) yes
C102 C103 H1031 111.2 no
C102 C103 H1032 111.5 no
H1031 C103 H1032 108.2 no
C102 C103 H1033 111.8 no
H1031 C103 H1033 106.3 no
H1032 C103 H1033 107.7 no
C102 C104 C105 122.5(3) yes
C102 C104 H1513 117.9 no
C105 C104 H1513 119.5 no
C104 C105 C106 121.4(3) yes
C104 C105 C107 116.9(3) yes
C106 C105 C107 121.7(3) yes
C105 C106 H1061 109.7 no
C105 C106 H1062 110.1 no
H1061 C106 H1062 108.1 no
C105 C106 H1063 112.0 no
H1061 C106 H1063 109.1 no
H1062 C106 H1063 107.8 no
C105 C107 C108 122.7(3) yes
C105 C107 H1071 119.8 no
C108 C107 H1071 117.5 no
C101 C108 C107 119.8(3) yes
C101 C108 C109 124.0(3) yes
C107 C108 C109 116.1(3) yes
C108 C109 H1091 110.0 no
C108 C109 H1092 108.6 no
H1091 C109 H1092 108.1 no
C108 C109 H1093 110.0 no
H1091 C109 H1093 110.5 no
H1092 C109 H1093 109.6 no
P101 C110 C111 113.0(2) yes
P101 C110 C112 118.3(2) yes
C111 C110 C112 109.8(3) yes
P101 C110 H1101 102.6 no
C111 C110 H1101 106.6 no
C112 C110 H1101 105.3 no
C110 C111 H1111 104.0 no
C110 C111 H1112 110.7 no
H1111 C111 H1112 109.7 no
C110 C111 H1113 109.2 no
H1111 C111 H1113 111.6 no
H1112 C111 H1113 111.4 no
C110 C112 H1121 110.3 no
C110 C112 H1122 110.4 no
H1121 C112 H1122 108.7 no
C110 C112 H1123 110.8 no
H1121 C112 H1123 107.6 no
H1122 C112 H1123 109.0 no
P101 C113 C114 113.4(3) yes
P101 C113 C115 118.6(2) yes
C114 C113 C115 107.6(3) yes
P101 C113 H1131 105.1 no
C114 C113 H1131 107.0 no
C115 C113 H1131 104.2 no
C113 C114 H1141 109.7 no
C113 C114 H1142 108.9 no
H1141 C114 H1142 111.4 no
C113 C114 H1143 108.0 no
H1141 C114 H1143 108.6 no
H1142 C114 H1143 110.2 no
C113 C115 H1151 110.6 no
C113 C115 H1152 107.6 no
H1151 C115 H1152 109.0 no
C113 C115 H1153 110.2 no
H1151 C115 H1153 110.0 no
H1152 C115 H1153 109.5 no
N102 C116 C117 119.3(3) yes
N102 C116 C123 121.8(3) yes
C117 C116 C123 118.2(3) yes
C116 C117 C118 122.6(3) yes
C116 C117 C119 119.9(3) yes
C118 C117 C119 117.6(3) yes
C117 C118 H1181 109.5 no
C117 C118 H1182 112.1 no
H1181 C118 H1182 108.0 no
C117 C118 H1183 111.0 no
H1181 C118 H1183 108.3 no
H1182 C118 H1183 107.9 no
C117 C119 C120 122.4(3) yes
C117 C119 H1191 118.6 no
C120 C119 H1191 118.9 no
C119 C120 C121 120.9(3) yes
C119 C120 C122 117.4(3) yes
C121 C120 C122 121.7(3) yes
C120 C121 H1211 111.1 no
C120 C121 H1212 112.2 no
H1211 C121 H1212 107.8 no
C120 C121 H1213 111.5 no
H1211 C121 H1213 106.4 no
H1212 C121 H1213 107.6 no
C120 C122 C123 122.5(3) yes
C120 C122 H1221 119.1 no
C123 C122 H1221 118.4 no
C116 C123 C122 119.6(3) yes
C116 C123 C124 123.9(3) yes
C122 C123 C124 116.5(3) yes
C123 C124 H1241 111.9 no
C123 C124 H1242 111.1 no
H1241 C124 H1242 105.6 no
C123 C124 H1243 112.3 no
H1241 C124 H1243 107.6 no
H1242 C124 H1243 108.1 no
P102 C125 C126 113.6(3) yes
P102 C125 C127 117.4(3) yes
C126 C125 C127 109.5(3) yes
P102 C125 H1251 103.0 no
C126 C125 H1251 105.3 no
C127 C125 H1251 106.9 no
C125 C126 H1261 107.5 no
C125 C126 H1262 110.1 no
H1261 C126 H1262 109.5 no
C125 C126 H1263 108.8 no
H1261 C126 H1263 110.4 no
H1262 C126 H1263 110.4 no
C125 C127 H1271 110.0 no
C125 C127 H1272 110.2 no
H1271 C127 H1272 107.7 no
C125 C127 H1273 112.0 no
H1271 C127 H1273 108.6 no
H1272 C127 H1273 108.1 no
P102 C128 C129 112.7(3) yes
P102 C128 C130 117.5(3) yes
C129 C128 C130 107.8(3) yes
P102 C128 H1281 103.7 no
C129 C128 H1281 105.5 no
C130 C128 H1281 109.0 no
C128 C129 H1291 110.9 no
C128 C129 H1292 109.9 no
H1291 C129 H1292 111.8 no
C128 C129 H1293 107.6 no
H1291 C129 H1293 110.2 no
H1292 C129 H1293 106.2 no
C128 C130 H1301 108.0 no
C128 C130 H1302 110.7 no
H1301 C130 H1302 108.3 no
C128 C130 H1303 109.8 no
H1301 C130 H1303 110.5 no
H1302 C130 H1303 109.5 no
N103 C131 C132 120.6(3) yes
N103 C131 C138 121.1(3) yes
C132 C131 C138 118.2(2) yes
C131 C132 C133 123.1(3) yes
C131 C132 C134 119.4(3) yes
C133 C132 C134 117.5(3) yes
C132 C133 H1331 110.1 no
C132 C133 H1332 111.0 no
H1331 C133 H1332 108.2 no
C132 C133 H1333 110.0 no
H1331 C133 H1333 108.9 no
H1332 C133 H1333 108.7 no
C132 C134 C135 122.9(3) yes
C132 C134 H1341 117.8 no
C135 C134 H1341 119.3 no
C134 C135 C136 121.4(3) yes
C134 C135 C137 117.1(3) yes
C136 C135 C137 121.5(3) yes
C135 C136 H1361 111.1 no
C135 C136 H1362 109.6 no
H1361 C136 H1362 109.5 no
C135 C136 H1363 110.2 no
H1361 C136 H1363 108.0 no
H1362 C136 H1363 108.3 no
C135 C137 C138 123.0(3) yes
C135 C137 H1371 119.6 no
C138 C137 H1371 117.4 no
C131 C138 C137 119.3(3) yes
C131 C138 C139 123.7(3) yes
C137 C138 C139 117.0(3) yes
C138 C139 H1391 110.1 no
C138 C139 H1392 109.2 no
H1391 C139 H1392 108.1 no
C138 C139 H1393 112.6 no
H1391 C139 H1393 108.1 no
H1392 C139 H1393 108.6 no
P103 C140 C141 112.4(2) yes
P103 C140 C142 117.1(3) yes
C141 C140 C142 109.7(3) yes
P103 C140 H1401 104.2 no
C141 C140 H1401 106.4 no
C142 C140 H1401 106.2 no
C140 C141 H1411 109.5 no
C140 C141 H1412 109.4 no
H1411 C141 H1412 109.5 no
C140 C141 H1413 109.5 no
H1411 C141 H1413 109.5 no
H1412 C141 H1413 109.5 no
C140 C142 H1421 111.6 no
C140 C142 H1422 111.8 no
H1421 C142 H1422 110.5 no
C140 C142 H1423 109.1 no
H1421 C142 H1423 107.9 no
H1422 C142 H1423 105.7 no
P103 C143 C144 112.4(3) yes
P103 C143 C145 119.3(3) yes
C144 C143 C145 107.4(3) yes
P103 C143 H1431 105.7 no
C144 C143 H1431 107.5 no
C145 C143 H1431 103.7 no
C143 C144 H1441 103.9 no
C143 C144 H1442 110.8 no
H1441 C144 H1442 112.3 no
C143 C144 H1443 110.6 no
H1441 C144 H1443 107.2 no
H1442 C144 H1443 111.7 no
C143 C145 H1451 104.2 no
C143 C145 H1452 111.2 no
H1451 C145 H1452 109.1 no
C143 C145 H1453 112.2 no
H1451 C145 H1453 108.5 no
H1452 C145 H1453 111.3 no
N105 C146 C147 123.2(2) yes
N105 C146 C151 118.8(2) yes
C147 C146 C151 118.0(2) yes
C146 C147 C148 120.4(3) yes
C146 C147 H1471 119.5 no
C148 C147 H1471 120.1 no
C147 C148 C149 121.0(3) yes
C147 C148 H1481 119.5 no
C149 C148 H1481 119.4 no
C148 C149 C150 118.5(3) yes
C148 C149 H1491 120.4 no
C150 C149 H1491 121.1 no
C149 C150 C151 121.2(3) yes
C149 C150 H1501 119.8 no
C151 C150 H1501 119.0 no
C146 C151 C150 120.8(3) yes
C146 C151 H1511 118.9 no
C150 C151 H1511 120.3 no

loop_
_geom_bond_atom_site_label_1
_geom_bond_atom_site_label_2
_geom_bond_distance
_geom_bond_publ_flag
Co1 Zr1 2.6981(4) yes
Co1 P1 2.2599(7) yes
Co1 P2 2.2501(8) yes
Co1 P3 2.2455(8) yes
Co1 N6 1.852(2) yes
Co101 Zr101 2.7155(4) yes
Co101 P101 2.2413(8) yes
Co101 P102 2.2589(9) yes
Co101 P103 2.2416(8) yes
Co101 N106 1.841(3) yes
Zr1 P1 2.9465(7) yes
Zr1 P2 2.9674(7) yes
Zr1 P3 2.9631(7) yes
Zr1 N1 2.158(2) yes
Zr1 N2 2.169(2) yes
Zr1 N3 2.183(2) yes
Zr1 N4 2.265(2) yes
Zr1 N5 2.137(2) yes
Zr101 P101 2.9588(8) yes
Zr101 P102 2.9650(8) yes
Zr101 P103 2.9495(8) yes
Zr101 N101 2.179(2) yes
Zr101 N102 2.156(2) yes
Zr101 N103 2.168(2) yes
Zr101 N104 2.269(2) yes
Zr101 N105 2.135(2) yes
P1 N1 1.682(2) yes
P1 C10 1.858(3) yes
P1 C13 1.866(3) yes
P2 N2 1.686(2) yes
P2 C25 1.869(3) yes
P2 C28 1.875(3) yes
P3 N3 1.687(2) yes
P3 C40 1.873(3) yes
P3 C43 1.874(3) yes
P101 N101 1.691(2) yes
P101 C110 1.871(3) yes
P101 C113 1.861(3) yes
P102 N102 1.681(2) yes
P102 C125 1.865(4) yes
P102 C128 1.860(4) yes
P103 N103 1.690(2) yes
P103 C140 1.885(4) yes
P103 C143 1.850(3) yes
O1 C53 1.287(6) yes
O1 C54 1.453(7) yes
O2 C57 1.511(7) yes
O2 C58 1.280(7) yes
O3 C61 1.407(5) yes
O3 C62 1.363(5) yes
N1 C1 1.435(3) yes
N2 C16 1.442(3) yes
N3 C31 1.439(3) yes
N4 N5 1.435(3) yes
N4 H41 0.886 no
N4 H42 0.884 no
N5 C46 1.398(3) yes
N6 N7 1.088(3) yes
N101 C101 1.436(3) yes
N102 C116 1.437(3) yes
N103 C131 1.441(3) yes
N104 N105 1.436(3) yes
N104 H1041 0.877 no
N104 H1042 0.875 no
N105 C146 1.399(3) yes
N106 N107 1.094(4) yes
C1 C2 1.416(4) yes
C1 C8 1.410(4) yes
C2 C3 1.502(4) yes
C2 C4 1.387(4) yes
C3 H31 0.949 no
C3 H32 0.959 no
C3 H33 0.952 no
C4 C5 1.377(4) yes
C4 H1512 0.939 no
C5 C6 1.514(4) yes
C5 C7 1.386(4) yes
C6 H61 0.950 no
C6 H62 0.949 no
C6 H63 0.962 no
C7 C8 1.395(4) yes
C7 H71 0.927 no
C8 C9 1.506(4) yes
C9 H91 0.949 no
C9 H92 0.957 no
C9 H93 0.949 no
C10 C11 1.529(4) yes
C10 C12 1.533(4) yes
C10 H101 0.985 no
C11 H111 0.952 no
C11 H112 0.950 no
C11 H113 0.952 no
C12 H121 0.950 no
C12 H122 0.959 no
C12 H123 0.959 no
C13 C14 1.528(4) yes
C13 C15 1.544(4) yes
C13 H131 0.984 no
C14 H141 0.946 no
C14 H142 0.953 no
C14 H143 0.961 no
C15 H151 0.950 no
C15 H152 0.959 no
C15 H153 0.960 no
C16 C17 1.405(4) yes
C16 C23 1.415(4) yes
C17 C18 1.508(4) yes
C17 C19 1.383(4) yes
C18 H181 0.965 no
C18 H182 0.957 no
C18 H183 0.972 no
C19 C20 1.381(4) yes
C19 H191 0.938 no
C20 C21 1.502(4) yes
C20 C22 1.389(4) yes
C21 H211 0.948 no
C21 H212 0.942 no
C21 H213 0.960 no
C22 C23 1.396(4) yes
C22 H221 0.926 no
C23 C24 1.504(4) yes
C24 H241 0.950 no
C24 H242 0.950 no
C24 H243 0.962 no
C25 C26 1.537(4) yes
C25 C27 1.525(4) yes
C25 H251 0.970 no
C26 H261 0.954 no
C26 H262 0.959 no
C26 H263 0.948 no
C27 H271 0.957 no
C27 H272 0.955 no
C27 H273 0.953 no
C28 C29 1.530(4) yes
C28 C30 1.540(4) yes
C28 H281 0.979 no
C29 H291 0.961 no
C29 H292 0.966 no
C29 H293 0.966 no
C30 H301 0.957 no
C30 H302 0.955 no
C30 H303 0.964 no
C31 C32 1.410(4) yes
C31 C38 1.409(4) yes
C32 C33 1.501(4) yes
C32 C34 1.398(4) yes
C33 H331 0.959 no
C33 H332 0.947 no
C33 H333 0.948 no
C34 C35 1.381(4) yes
C34 H341 0.944 no
C35 C36 1.508(4) yes
C35 C37 1.383(4) yes
C36 H361 0.958 no
C36 H362 0.947 no
C36 H363 0.952 no
C37 C38 1.396(4) yes
C37 H371 0.936 no
C38 C39 1.501(4) yes
C39 H391 0.968 no
C39 H392 0.955 no
C39 H393 0.962 no
C40 C41 1.531(4) yes
C40 C42 1.533(4) yes
C40 H401 0.979 no
C41 H411 0.950 no
C41 H412 0.957 no
C41 H413 0.965 no
C42 H421 0.967 no
C42 H422 0.963 no
C42 H423 0.970 no
C43 C44 1.532(4) yes
C43 C45 1.540(4) yes
C43 H431 0.983 no
C44 H441 0.953 no
C44 H442 0.967 no
C44 H443 0.961 no
C45 H451 0.968 no
C45 H452 0.957 no
C45 H453 0.964 no
C46 C47 1.388(4) yes
C46 C51 1.407(4) yes
C47 C48 1.390(4) yes
C47 H471 0.927 no
C48 C49 1.378(5) yes
C48 H481 0.930 no
C49 C50 1.380(5) yes
C49 H491 0.933 no
C50 C51 1.388(4) yes
C50 H501 0.930 no
C51 H511 0.930 no
C52 C53 1.577(10) yes
C52 H521 0.950 no
C52 H522 0.950 no
C52 H523 0.950 no
C53 H531 1.008 no
C53 H532 0.979 no
C54 C55 1.477(9) yes
C54 H541 0.994 no
C54 H542 0.986 no
C55 H551 1.009 no
C55 H552 1.007 no
C55 H553 1.010 no
C56 C57 1.471(8) yes
C56 H561 1.030 no
C56 H562 1.063 no
C56 H563 1.022 no
C57 H571 0.993 no
C57 H572 0.986 no
C58 C59 1.446(8) yes
C58 H581 0.980 no
C58 H582 0.973 no
C59 H591 0.959 no
C59 H592 0.952 no
C59 H593 0.972 no
C60 C61 1.475(6) yes
C60 H601 0.974 no
C60 H602 0.984 no
C60 H603 0.980 no
C61 H611 0.995 no
C61 H612 1.013 no
C62 C63 1.444(7) yes
C62 H621 1.008 no
C62 H622 1.003 no
C63 H631 0.981 no
C63 H632 0.977 no
C63 H633 0.979 no
C101 C102 1.409(4) yes
C101 C108 1.405(4) yes
C102 C103 1.497(4) yes
C102 C104 1.392(4) yes
C103 H1031 0.964 no
C103 H1032 0.950 no
C103 H1033 0.952 no
C104 C105 1.384(4) yes
C104 H1513 0.941 no
C105 C106 1.503(4) yes
C105 C107 1.377(4) yes
C106 H1061 0.955 no
C106 H1062 0.943 no
C106 H1063 0.948 no
C107 C108 1.395(4) yes
C107 H1071 0.933 no
C108 C109 1.506(4) yes
C109 H1091 0.951 no
C109 H1092 0.957 no
C109 H1093 0.963 no
C110 C111 1.530(4) yes
C110 C112 1.538(5) yes
C110 H1101 0.992 no
C111 H1111 0.986 no
C111 H1112 0.993 no
C111 H1113 0.984 no
C112 H1121 0.953 no
C112 H1122 0.966 no
C112 H1123 0.962 no
C113 C114 1.539(5) yes
C113 C115 1.521(5) yes
C113 H1131 0.969 no
C114 H1141 0.974 no
C114 H1142 0.976 no
C114 H1143 0.961 no
C115 H1151 0.956 no
C115 H1152 0.959 no
C115 H1153 0.973 no
C116 C117 1.412(4) yes
C116 C123 1.407(4) yes
C117 C118 1.501(4) yes
C117 C119 1.389(4) yes
C118 H1181 0.957 no
C118 H1182 0.950 no
C118 H1183 0.953 no
C119 C120 1.387(4) yes
C119 H1191 0.925 no
C120 C121 1.514(4) yes
C120 C122 1.378(4) yes
C121 H1211 0.949 no
C121 H1212 0.938 no
C121 H1213 0.955 no
C122 C123 1.399(4) yes
C122 H1221 0.937 no
C123 C124 1.509(4) yes
C124 H1241 0.962 no
C124 H1242 0.956 no
C124 H1243 0.965 no
C125 C126 1.527(5) yes
C125 C127 1.531(5) yes
C125 H1251 0.988 no
C126 H1261 0.967 no
C126 H1262 0.976 no
C126 H1263 0.970 no
C127 H1271 0.971 no
C127 H1272 0.970 no
C127 H1273 0.956 no
C128 C129 1.538(5) yes
C128 C130 1.531(5) yes
C128 H1281 0.973 no
C129 H1291 0.983 no
C129 H1292 0.974 no
C129 H1293 0.970 no
C130 H1301 0.962 no
C130 H1302 0.970 no
C130 H1303 0.972 no
C131 C132 1.409(4) yes
C131 C138 1.407(4) yes
C132 C133 1.497(4) yes
C132 C134 1.397(4) yes
C133 H1331 0.957 no
C133 H1332 0.963 no
C133 H1333 0.948 no
C134 C135 1.375(5) yes
C134 H1341 0.930 no
C135 C136 1.514(4) yes
C135 C137 1.374(5) yes
C136 H1361 0.952 no
C136 H1362 0.943 no
C136 H1363 0.963 no
C137 C138 1.398(4) yes
C137 H1371 0.936 no
C138 C139 1.500(5) yes
C139 H1391 0.953 no
C139 H1392 0.953 no
C139 H1393 0.958 no
C140 C141 1.535(5) yes
C140 C142 1.537(5) yes
C140 H1401 0.997 no
C141 H1411 0.950 no
C141 H1412 0.950 no
C141 H1413 0.950 no
C142 H1421 0.974 no
C142 H1422 0.969 no
C142 H1423 0.976 no
C143 C144 1.552(5) yes
C143 C145 1.540(5) yes
C143 H1431 0.993 no
C144 H1441 0.972 no
C144 H1442 0.987 no
C144 H1443 0.975 no
C145 H1451 0.965 no
C145 H1452 0.968 no
C145 H1453 0.964 no
C146 C147 1.392(4) yes
C146 C151 1.399(4) yes
C147 C148 1.397(4) yes
C147 H1471 0.941 no
C148 C149 1.377(4) yes
C148 H1481 0.924 no
C149 C150 1.385(4) yes
C149 H1491 0.933 no
C150 C151 1.378(4) yes
C150 H1501 0.946 no
C151 H1511 0.941 no
